data_7719113
loop_
_publ_author_name
'Wang, Yihao'
'Yan, Zhengguang'
'Li, Chen'
'Du, Yiping'
'Xiao, Jiawen'

_publ_section_title
;
 Efficient single-phase tunable dual-color emission copper(I)
 scintillators for X-ray imaging.
;
_journal_issue 30
_journal_name_full 'Dalton transactions (Cambridge, England : 2003)'
_journal_page_first 11732
_journal_page_last 11742
_journal_paper_doi 10.1039/d5dt01122a
_journal_volume 54
_journal_year 2025
_chemical_formula_moiety 'Cu I2.5, 0.5(I), 2(C4 H10 N O), 0.5(H2 O)'
_chemical_formula_sum 'C8 H21 Cu I3 N2 O2.5'
_chemical_formula_weight 629.51
_space_group_crystal_system monoclinic
_space_group_IT_number 15
_space_group_name_Hall '-C 2yc'
_space_group_name_H-M_alt 'C 1 2/c 1'
_atom_sites_solution_hydrogens mixed
_atom_sites_solution_primary dual
_audit_block_doi 10.5517/ccdc.csd.cc2lc527
_audit_creation_date 2024-10-24
_audit_creation_method
;
Olex2 1.5
(compiled 2024.02.16 svn.r378c4104 for OlexSys, GUI svn.r6928)
;
_audit_update_record
;
2025-04-12 deposited with the CCDC.	2025-07-02 downloaded from the CCDC.
;
_cell_angle_alpha 90
_cell_angle_beta 98.587(4)
_cell_angle_gamma 90
_cell_formula_units_Z 8
_cell_length_a 6.8208(3)
_cell_length_b 23.0476(9)
_cell_length_c 21.3553(10)
_cell_measurement_reflns_used 19046
_cell_measurement_temperature 293.02(10)
_cell_measurement_theta_max 28.8690
_cell_measurement_theta_min 3.9060
_cell_volume 3319.5(3)
_computing_cell_refinement 'CrysAlisPro 1.171.42.90a (Rigaku OD, 2023)'
_computing_data_collection 'CrysAlisPro 1.171.42.90a (Rigaku OD, 2023)'
_computing_data_reduction 'CrysAlisPro 1.171.42.90a (Rigaku OD, 2023)'
_computing_molecular_graphics 'Olex2 1.5 (Dolomanov et al., 2009)'
_computing_publication_material 'Olex2 1.5 (Dolomanov et al., 2009)'
_computing_structure_refinement 'SHELXL 2018/3 (Sheldrick, 2015)'
_computing_structure_solution 'SHELXT 2014/5 (Sheldrick, 2014)'
_diffrn_ambient_environment air
_diffrn_ambient_temperature 293.02(10)
_diffrn_detector 'CCD plate'
_diffrn_detector_area_resol_mean 10.3376
_diffrn_detector_type AtlasS2
_diffrn_measured_fraction_theta_full 0.998
_diffrn_measured_fraction_theta_max 0.931
_diffrn_measurement_details
;
List of Runs (angles in degrees, time in seconds):

  # Type    Start    End  Width  t~exp~   \w     \q     \k     \f   Frames
#--------------------------------------------------------------------------
  1  \w    -84.00  14.00   1.00    5.00    --  -10.12 -38.00-180.00   98
  2  \w    -15.00  30.00   1.00    5.00    --  -10.12 -99.00 -60.00   45
  3  \w     39.00 100.00   1.00    5.00    --   10.90 178.00 -60.00   61
  4  \w    -14.00  85.00   1.00    5.00    --   10.90  38.00 150.00   99
  5  \w    -30.00  91.00   1.00    5.00    --   10.90  19.00  60.00  121
  6  \w    -43.00  21.00   1.00    5.00    --  -10.12  77.00   0.00   64
  7  \w    -43.00  21.00   1.00    5.00    --  -10.12  77.00 120.00   64
  8  \w    -42.00 -17.00   1.00    5.00    --  -10.12 -77.00 120.00   25
  9  \w     -9.00  54.00   1.00    5.00    --   10.90-107.00 -15.00   63
;
_diffrn_measurement_device 'four-circle diffractometer'
_diffrn_measurement_device_type 'SuperNova, Dual, Cu at home/near, AtlasS2'
_diffrn_measurement_method '\w scans'
_diffrn_orient_matrix_type 'CrysAlisPro convention (1999,Acta A55,543-557)'
_diffrn_orient_matrix_UB_11 0.0319691000
_diffrn_orient_matrix_UB_12 0.0168866000
_diffrn_orient_matrix_UB_13 0.0273444000
_diffrn_orient_matrix_UB_21 0.0217251000
_diffrn_orient_matrix_UB_22 -0.0257188000
_diffrn_orient_matrix_UB_23 0.0179008000
_diffrn_orient_matrix_UB_31 0.0979049000
_diffrn_orient_matrix_UB_32 0.0001826000
_diffrn_orient_matrix_UB_33 -0.0075412000
_diffrn_radiation_monochromator mirror
_diffrn_radiation_probe x-ray
_diffrn_radiation_type 'Mo K\a'
_diffrn_radiation_wavelength 0.71073
_diffrn_reflns_av_R_equivalents 0.0423
_diffrn_reflns_av_unetI/netI 0.0267
_diffrn_reflns_Laue_measured_fraction_full 0.998
_diffrn_reflns_Laue_measured_fraction_max 0.931
_diffrn_reflns_limit_h_max 9
_diffrn_reflns_limit_h_min -9
_diffrn_reflns_limit_k_max 30
_diffrn_reflns_limit_k_min -30
_diffrn_reflns_limit_l_max 26
_diffrn_reflns_limit_l_min -29
_diffrn_reflns_number 29384
_diffrn_reflns_point_group_measured_fraction_full 0.998
_diffrn_reflns_point_group_measured_fraction_max 0.931
_diffrn_reflns_theta_full 25.242
_diffrn_reflns_theta_max 29.594
_diffrn_reflns_theta_min 3.392
_diffrn_source 'micro-focus sealed X-ray tube'
_diffrn_source_type 'SuperNova (Mo) X-ray Source'
_diffrn_standards_number 0
_exptl_absorpt_coefficient_mu 6.892
_exptl_absorpt_correction_T_max 1.00000
_exptl_absorpt_correction_T_min 0.36355
_exptl_absorpt_correction_type multi-scan
_exptl_absorpt_process_details
;
CrysAlisPro 1.171.42.90a (Rigaku Oxford Diffraction, 2023)
Empirical absorption correction using spherical harmonics,
implemented in SCALE3 ABSPACK scaling algorithm.
;
_exptl_crystal_colour 'clear light colourless'
_exptl_crystal_colour_lustre clear
_exptl_crystal_colour_modifier light
_exptl_crystal_colour_primary colourless
_exptl_crystal_density_diffrn 2.519
_exptl_crystal_description block
_exptl_crystal_F_000 2328
_exptl_crystal_size_max 0.13
_exptl_crystal_size_mid 0.13
_exptl_crystal_size_min 0.11
_refine_diff_density_max 1.623
_refine_diff_density_min -0.975
_refine_diff_density_rms 0.129
_refine_ls_extinction_method none
_refine_ls_goodness_of_fit_ref 1.027
_refine_ls_hydrogen_treatment constr
_refine_ls_matrix_type full
_refine_ls_number_parameters 152
_refine_ls_number_reflns 4364
_refine_ls_number_restraints 0
_refine_ls_restrained_S_all 1.027
_refine_ls_R_factor_all 0.0399
_refine_ls_R_factor_gt 0.0267
_refine_ls_shift/su_max 0.002
_refine_ls_shift/su_mean 0.000
_refine_ls_structure_factor_coef Fsqd
_refine_ls_weighting_details 'w=1/[\s^2^(Fo^2^)+(0.0214P)^2^+7.3747P] where P=(Fo^2^+2Fc^2^)/3'
_refine_ls_weighting_scheme calc
_refine_ls_wR_factor_gt 0.0532
_refine_ls_wR_factor_ref 0.0587
_reflns_Friedel_coverage 0.000
_reflns_number_gt 3517
_reflns_number_total 4364
_reflns_threshold_expression 'I > 2\s(I)'
_cod_data_source_file d5dt01122a3.cif
_cod_data_source_block 1_autored
_cod_depositor_comments 'Adding full bibliography for 7719113--7719115.cif.'
_cod_original_formula_sum 'C8 H21 Cu I3 N2 O2.50'
_cod_database_code 7719113
_shelx_shelxl_version_number 2018/3
_shelx_space_group_comment
;
The symmetry employed for this shelxl refinement is uniquely defined
by the following loop, which should always be used as a source of
symmetry information in preference to the above space-group names.
They are only intended as comments.
;
_shelx_estimated_absorpt_t_max 0.518
_shelx_estimated_absorpt_t_min 0.468
_olex2_refinement_description
;
1. Fixed Uiso
 At 1.2 times of:
  All C(H,H) groups, All N(H,H) groups
 At 1.5 times of:
  All O(H,H) groups
2. Others
 Fixed Sof: H3C(0.5) H3D(0.5)
3.a Riding coordinates:
 O3(H3C,H3D)
3.b Secondary CH2 refined with riding coordinates:
 N1(H1A,H1B), C1(H1C,H1D), C2(H2A,H2B), C3(H3A,H3B), C4(H4A,H4B), N2(H2C,H2D),
 C5(H5A,H5B), C6(H6A,H6B), C7(H7A,H7B), C8(H8A,H8B)
;
_olex2_submission_special_instructions 'No special instructions were received'
_oxdiff_exptl_absorpt_empirical_details
;
Empirical correction (ABSPACK) includes:
- Absorption correction using spherical harmonics
- Frame scaling
- Detector area scaling
;
_oxdiff_exptl_absorpt_empirical_full_max 2.381
_oxdiff_exptl_absorpt_empirical_full_min 0.549

loop_
_space_group_symop_operation_xyz
'x, y, z'
'-x, y, -z+1/2'
'x+1/2, y+1/2, z'
'-x+1/2, y+1/2, -z+1/2'
'-x, -y, -z'
'x, -y, z-1/2'
'-x+1/2, -y+1/2, -z'
'x+1/2, -y+1/2, z-1/2'

loop_
_atom_site_label
_atom_site_type_symbol
_atom_site_fract_x
_atom_site_fract_y
_atom_site_fract_z
_atom_site_U_iso_or_equiv
_atom_site_adp_type
_atom_site_occupancy
_atom_site_site_symmetry_order
_atom_site_calc_flag
_atom_site_refinement_flags_posn
_atom_site_refinement_flags_adp
_atom_site_refinement_flags_occupancy
_atom_site_disorder_assembly
_atom_site_disorder_group
I1 I 1.000000 0.47948(2) 0.250000 0.03701(9) Uani 1 2 d S T P . .
I2 I 0.95023(3) 0.58626(2) 0.41915(2) 0.03569(7) Uani 1 1 d . . . . .
I3 I 0.500000 0.58272(2) 0.250000 0.03048(8) Uani 1 2 d S T P . .
I4 I 1.000000 0.68209(2) 0.250000 0.03327(8) Uani 1 2 d S T P . .
Cu1 Cu 0.90124(7) 0.58078(2) 0.29637(2) 0.04196(12) Uani 1 1 d . . . . .
I5 I 0.000000 0.85471(2) 0.250000 0.05574(12) Uani 1 2 d S T P . .
O1 O -0.0347(4) 0.90895(12) 0.46791(12) 0.0472(7) Uani 1 1 d . . . . .
N1 N 0.0981(4) 0.96890(13) 0.36595(14) 0.0371(7) Uani 1 1 d . . . . .
H1A H 0.044462 0.948995 0.331951 0.045 Uiso 1 1 calc R U . . .
H1B H 0.167781 0.998011 0.352972 0.045 Uiso 1 1 calc R U . . .
C1 C -0.1676(6) 0.94319(19) 0.4259(2) 0.0484(10) Uani 1 1 d . . . . .
H1C H -0.270203 0.958392 0.448259 0.058 Uiso 1 1 calc R U . . .
H1D H -0.230992 0.918981 0.391538 0.058 Uiso 1 1 calc R U . . .
C2 C -0.0636(5) 0.99300(17) 0.39874(18) 0.0398(8) Uani 1 1 d . . . . .
H2A H -0.157273 1.014621 0.368889 0.048 Uiso 1 1 calc R U . . .
H2B H -0.007939 1.019102 0.432386 0.048 Uiso 1 1 calc R U . . .
C3 C 0.1139(6) 0.88430(17) 0.43595(19) 0.0445(9) Uani 1 1 d . . . . .
H3A H 0.051724 0.859258 0.402219 0.053 Uiso 1 1 calc R U . . .
H3B H 0.202085 0.860681 0.465422 0.053 Uiso 1 1 calc R U . . .
C4 C 0.2331(5) 0.93028(17) 0.40839(19) 0.0423(9) Uani 1 1 d . . . . .
H4A H 0.306877 0.952941 0.442267 0.051 Uiso 1 1 calc R U . . .
H4B H 0.327085 0.912098 0.384654 0.051 Uiso 1 1 calc R U . . .
O2 O 0.4644(4) 0.76790(12) 0.45681(12) 0.0478(7) Uani 1 1 d . . . . .
N2 N 0.6022(4) 0.70299(13) 0.35887(14) 0.0382(7) Uani 1 1 d . . . . .
H2C H 0.676269 0.673837 0.348288 0.046 Uiso 1 1 calc R U . . .
H2D H 0.543454 0.719595 0.323328 0.046 Uiso 1 1 calc R U . . .
C5 C 0.6047(6) 0.79237(18) 0.42097(19) 0.0489(10) Uani 1 1 d . . . . .
H5A H 0.689308 0.819367 0.447360 0.059 Uiso 1 1 calc R U . . .
H5B H 0.534711 0.813824 0.385411 0.059 Uiso 1 1 calc R U . . .
C6 C 0.7313(6) 0.74616(18) 0.39671(19) 0.0457(9) Uani 1 1 d . . . . .
H6A H 0.819778 0.763818 0.370610 0.055 Uiso 1 1 calc R U . . .
H6B H 0.811333 0.726991 0.432089 0.055 Uiso 1 1 calc R U . . .
C7 C 0.3341(5) 0.72959(18) 0.41783(19) 0.0445(9) Uani 1 1 d . . . . .
H7A H 0.266479 0.750790 0.381684 0.053 Uiso 1 1 calc R U . . .
H7B H 0.234691 0.714813 0.441778 0.053 Uiso 1 1 calc R U . . .
C8 C 0.4469(5) 0.67962(16) 0.39502(18) 0.0384(8) Uani 1 1 d . . . . .
H8A H 0.509041 0.656989 0.430869 0.046 Uiso 1 1 calc R U . . .
H8B H 0.356752 0.654531 0.367915 0.046 Uiso 1 1 calc R U . . .
O3 O 0.500000 0.7840(2) 0.250000 0.0676(13) Uani 1 2 d S T P . .
H3C H 0.595170 0.806591 0.245200 0.101 Uiso 0.5 1 d R U P . .
H3D H 0.404830 0.806591 0.254800 0.101 Uiso 0.5 1 d R U P . .

loop_
_atom_site_aniso_label
_atom_site_aniso_U_11
_atom_site_aniso_U_22
_atom_site_aniso_U_33
_atom_site_aniso_U_23
_atom_site_aniso_U_13
_atom_site_aniso_U_12
I1 0.03825(18) 0.03043(17) 0.04310(19) 0.000 0.00853(14) 0.000
I2 0.03724(13) 0.04004(14) 0.02867(13) 0.00125(9) 0.00129(9) -0.00131(9)
I3 0.02475(15) 0.03510(18) 0.02992(16) 0.000 -0.00140(12) 0.000
I4 0.03605(17) 0.02756(16) 0.03724(18) 0.000 0.00884(13) 0.000
Cu1 0.0489(3) 0.0408(3) 0.0381(3) 0.00122(19) 0.0129(2) -0.0002(2)
I5 0.0867(3) 0.0328(2) 0.0469(2) 0.000 0.0073(2) 0.000
O1 0.0499(16) 0.0552(18) 0.0378(15) 0.0152(12) 0.0112(12) 0.0057(13)
N1 0.0447(17) 0.0312(16) 0.0367(17) 0.0039(12) 0.0101(13) -0.0043(13)
C1 0.038(2) 0.059(3) 0.050(2) 0.012(2) 0.0100(18) -0.0005(19)
C2 0.041(2) 0.040(2) 0.038(2) 0.0016(16) 0.0052(16) 0.0044(16)
C3 0.054(2) 0.037(2) 0.043(2) 0.0095(16) 0.0062(18) 0.0040(17)
C4 0.0353(19) 0.042(2) 0.049(2) 0.0064(17) 0.0056(17) 0.0035(16)
O2 0.0537(16) 0.0524(17) 0.0396(15) -0.0193(12) 0.0146(13) -0.0054(13)
N2 0.0425(17) 0.0368(17) 0.0366(17) -0.0069(13) 0.0099(13) 0.0045(13)
C5 0.061(3) 0.042(2) 0.044(2) -0.0131(18) 0.0078(19) -0.0080(19)
C6 0.042(2) 0.049(2) 0.047(2) -0.0065(18) 0.0085(17) -0.0081(18)
C7 0.036(2) 0.054(3) 0.045(2) -0.0093(18) 0.0100(17) 0.0001(17)
C8 0.039(2) 0.035(2) 0.041(2) -0.0052(15) 0.0074(16) -0.0051(15)
O3 0.069(3) 0.085(4) 0.047(3) 0.000 0.005(2) 0.000

loop_
_atom_type_symbol
_atom_type_description
_atom_type_scat_dispersion_real
_atom_type_scat_dispersion_imag
_atom_type_scat_source
C C 0.0033 0.0016 'International Tables Vol C Tables 4.2.6.8 and 6.1.1.4'
H H 0.0000 0.0000 'International Tables Vol C Tables 4.2.6.8 and 6.1.1.4'
Cu Cu 0.3201 1.2651 'International Tables Vol C Tables 4.2.6.8 and 6.1.1.4'
I I -0.4742 1.8119 'International Tables Vol C Tables 4.2.6.8 and 6.1.1.4'
N N 0.0061 0.0033 'International Tables Vol C Tables 4.2.6.8 and 6.1.1.4'
O O 0.0106 0.0060 'International Tables Vol C Tables 4.2.6.8 and 6.1.1.4'

loop_
_geom_angle_atom_site_label_1
_geom_angle_atom_site_label_2
_geom_angle_atom_site_label_3
_geom_angle
_geom_angle_site_symmetry_1
_geom_angle_site_symmetry_3
_geom_angle_publ_flag
Cu1 I1 Cu1 57.39(2) . 2_755 ?
Cu1 I3 Cu1 178.16(2) 2_655 . ?
Cu1 I4 Cu1 57.39(2) . 2_755 ?
I1 Cu1 I3 99.940(17) . . ?
I1 Cu1 I4 122.608(18) . . ?
I2 Cu1 I1 114.634(18) . . ?
I2 Cu1 I3 109.375(17) . . ?
I2 Cu1 I4 109.358(18) . . ?
I4 Cu1 I3 98.302(16) . . ?
Cu1 Cu1 I1 61.304(10) 2_755 . ?
Cu1 Cu1 I2 141.19(3) 2_755 . ?
Cu1 Cu1 I3 109.28(3) 2_755 . ?
Cu1 Cu1 I4 61.304(10) 2_755 . ?
C1 O1 C3 110.7(3) . . ?
H1A N1 H1B 108.0 . . ?
C2 N1 H1A 109.3 . . ?
C2 N1 H1B 109.3 . . ?
C4 N1 H1A 109.3 . . ?
C4 N1 H1B 109.3 . . ?
C4 N1 C2 111.6(3) . . ?
O1 C1 H1C 109.2 . . ?
O1 C1 H1D 109.2 . . ?
O1 C1 C2 111.9(3) . . ?
H1C C1 H1D 107.9 . . ?
C2 C1 H1C 109.2 . . ?
C2 C1 H1D 109.2 . . ?
N1 C2 C1 108.5(3) . . ?
N1 C2 H2A 110.0 . . ?
N1 C2 H2B 110.0 . . ?
C1 C2 H2A 110.0 . . ?
C1 C2 H2B 110.0 . . ?
H2A C2 H2B 108.4 . . ?
O1 C3 H3A 109.3 . . ?
O1 C3 H3B 109.3 . . ?
O1 C3 C4 111.8(3) . . ?
H3A C3 H3B 107.9 . . ?
C4 C3 H3A 109.3 . . ?
C4 C3 H3B 109.3 . . ?
N1 C4 C3 109.8(3) . . ?
N1 C4 H4A 109.7 . . ?
N1 C4 H4B 109.7 . . ?
C3 C4 H4A 109.7 . . ?
C3 C4 H4B 109.7 . . ?
H4A C4 H4B 108.2 . . ?
C5 O2 C7 109.9(3) . . ?
H2C N2 H2D 108.0 . . ?
C6 N2 H2C 109.3 . . ?
C6 N2 H2D 109.3 . . ?
C6 N2 C8 111.6(3) . . ?
C8 N2 H2C 109.3 . . ?
C8 N2 H2D 109.3 . . ?
O2 C5 H5A 109.3 . . ?
O2 C5 H5B 109.3 . . ?
O2 C5 C6 111.6(3) . . ?
H5A C5 H5B 108.0 . . ?
C6 C5 H5A 109.3 . . ?
C6 C5 H5B 109.3 . . ?
N2 C6 C5 109.6(3) . . ?
N2 C6 H6A 109.7 . . ?
N2 C6 H6B 109.7 . . ?
C5 C6 H6A 109.7 . . ?
C5 C6 H6B 109.7 . . ?
H6A C6 H6B 108.2 . . ?
O2 C7 H7A 109.4 . . ?
O2 C7 H7B 109.4 . . ?
O2 C7 C8 111.0(3) . . ?
H7A C7 H7B 108.0 . . ?
C8 C7 H7A 109.4 . . ?
C8 C7 H7B 109.4 . . ?
N2 C8 C7 109.0(3) . . ?
N2 C8 H8A 109.9 . . ?
N2 C8 H8B 109.9 . . ?
C7 C8 H8A 109.9 . . ?
C7 C8 H8B 109.9 . . ?
H8A C8 H8B 108.3 . . ?
H3C O3 H3D 104.5 . . ?

loop_
_geom_bond_atom_site_label_1
_geom_bond_atom_site_label_2
_geom_bond_distance
_geom_bond_site_symmetry_2
_geom_bond_publ_flag
I1 Cu1 2.6618(5) . ?
I1 Cu1 2.6618(5) 2_755 ?
I2 Cu1 2.5964(5) . ?
I3 Cu1 2.7683(5) 2_655 ?
I3 Cu1 2.7683(5) . ?
I4 Cu1 2.6618(5) . ?
I4 Cu1 2.6618(5) 2_755 ?
Cu1 Cu1 2.5562(9) 2_755 ?
O1 C1 1.417(5) . ?
O1 C3 1.422(5) . ?
N1 H1A 0.8900 . ?
N1 H1B 0.8900 . ?
N1 C2 1.499(4) . ?
N1 C4 1.487(5) . ?
C1 H1C 0.9700 . ?
C1 H1D 0.9700 . ?
C1 C2 1.510(5) . ?
C2 H2A 0.9700 . ?
C2 H2B 0.9700 . ?
C3 H3A 0.9700 . ?
C3 H3B 0.9700 . ?
C3 C4 1.507(5) . ?
C4 H4A 0.9700 . ?
C4 H4B 0.9700 . ?
O2 C5 1.427(5) . ?
O2 C7 1.429(5) . ?
N2 H2C 0.8900 . ?
N2 H2D 0.8900 . ?
N2 C6 1.485(5) . ?
N2 C8 1.501(4) . ?
C5 H5A 0.9700 . ?
C5 H5B 0.9700 . ?
C5 C6 1.511(5) . ?
C6 H6A 0.9700 . ?
C6 H6B 0.9700 . ?
C7 H7A 0.9700 . ?
C7 H7B 0.9700 . ?
C7 C8 1.506(5) . ?
C8 H8A 0.9700 . ?
C8 H8B 0.9700 . ?
O3 H3C 0.8502 . ?
O3 H3D 0.8502 . ?

loop_
_geom_torsion_atom_site_label_1
_geom_torsion_atom_site_label_2
_geom_torsion_atom_site_label_3
_geom_torsion_atom_site_label_4
_geom_torsion
_geom_torsion_site_symmetry_1
_geom_torsion_site_symmetry_2
_geom_torsion_site_symmetry_3
_geom_torsion_site_symmetry_4
_geom_torsion_publ_flag
O1 C1 C2 N1 57.3(4) . . . . ?
O1 C3 C4 N1 -55.7(4) . . . . ?
C1 O1 C3 C4 59.7(4) . . . . ?
C2 N1 C4 C3 53.2(4) . . . . ?
C3 O1 C1 C2 -60.9(4) . . . . ?
C4 N1 C2 C1 -53.6(4) . . . . ?
O2 C5 C6 N2 56.2(4) . . . . ?
O2 C7 C8 N2 -58.3(4) . . . . ?
C5 O2 C7 C8 62.3(4) . . . . ?
C6 N2 C8 C7 53.9(4) . . . . ?
C7 O2 C5 C6 -61.1(4) . . . . ?
C8 N2 C6 C5 -52.7(4) . . . . ?
